data_2208858
loop_
_publ_author_name
'Lemmerer, Andreas'
'Billing, David G.'

_publ_section_title
;
 Butane-1,4-diammonium diiodide
;
_journal_coeditor_code CV2037
_journal_issue 5
_journal_name_full 'Acta Crystallographica Section E'
_journal_page_first o1954
_journal_page_last o1956
_journal_paper_doi 10.1107/S1600536806014012
_journal_volume 62
_journal_year 2006
_chemical_formula_iupac 'C4 H14 N2 2+, 2I -'
_chemical_formula_moiety 'C4 H14 N2 2+, 2I -'
_chemical_formula_sum 'C4 H14 I2 N2'
_chemical_formula_weight 343.97
_chemical_name_systematic
;
Butane-1,4-diammonium diiodide
;
_space_group_IT_number 14
_symmetry_cell_setting monoclinic
_symmetry_space_group_name_Hall '-P 2ybc'
_symmetry_space_group_name_H-M 'P 1 21/c 1'
_audit_creation_method 'WinGX routine CIF_UPDATE'
_cell_angle_alpha 90
_cell_angle_beta 93.711(3)
_cell_angle_gamma 90
_cell_formula_units_Z 2
_cell_length_a 4.8983(8)
_cell_length_b 8.8210(14)
_cell_length_c 11.981(2)
_cell_measurement_reflns_used 857
_cell_measurement_temperature 293(2)
_cell_measurement_theta_max 28.2185
_cell_measurement_theta_min 2.8695
_cell_volume 516.59(15)
_computing_cell_refinement 'SAINT-Plus (Bruker, 1999)'
_computing_data_collection 'SMART (Bruker, 1998)'
_computing_data_reduction SAINT-Plus
_computing_molecular_graphics
;
ORTEP-3 for Windows (Farrugia, 1997) and DIAMOND (Brandenburg,
1999)
;
_computing_publication_material
;
WinGX (Farrugia, 1999) and PLATON (Spek, 2003)
;
_computing_structure_refinement 'SHELXL97 (Sheldrick, 1997)'
_computing_structure_solution 'SHELXS97 (Sheldrick, 1997)'
_diffrn_measured_fraction_theta_full 1
_diffrn_measured_fraction_theta_max 1
_diffrn_measurement_device_type 'Bruker SMART CCD area-detector'
_diffrn_measurement_method '\f and \w'
_diffrn_radiation_type MoK\a
_diffrn_radiation_wavelength 0.71073
_diffrn_reflns_av_R_equivalents 0.0537
_diffrn_reflns_limit_h_max 5
_diffrn_reflns_limit_h_min -5
_diffrn_reflns_limit_k_max 10
_diffrn_reflns_limit_k_min -10
_diffrn_reflns_limit_l_max 14
_diffrn_reflns_limit_l_min -14
_diffrn_reflns_number 4077
_diffrn_reflns_theta_full 25.48
_diffrn_reflns_theta_max 25.48
_diffrn_reflns_theta_min 2.87
_exptl_absorpt_coefficient_mu 6.022
_exptl_absorpt_correction_T_max 0.4548
_exptl_absorpt_correction_T_min 0.2619
_exptl_absorpt_correction_type integration
_exptl_absorpt_process_details '(XPREP; Bruker, 1999)'
_exptl_crystal_colour colourless
_exptl_crystal_density_diffrn 2.211
_exptl_crystal_density_method 'not measured'
_exptl_crystal_description block
_exptl_crystal_F_000 316
_exptl_crystal_size_max 0.24
_exptl_crystal_size_mid 0.18
_exptl_crystal_size_min 0.18
_refine_diff_density_max 0.597
_refine_diff_density_min -0.589
_refine_ls_extinction_coef 0.096(3)
_refine_ls_extinction_expression Fc^*^=kFc[1+0.001xFc^2^\l^3^/sin(2\q)]^-1/4^
_refine_ls_extinction_method SHELXL97
_refine_ls_goodness_of_fit_ref 1.046
_refine_ls_hydrogen_treatment constr
_refine_ls_matrix_type full
_refine_ls_number_parameters 39
_refine_ls_number_reflns 954
_refine_ls_number_restraints 0
_refine_ls_restrained_S_all 1.046
_refine_ls_R_factor_gt 0.0192
_refine_ls_shift/su_max 0.001
_refine_ls_structure_factor_coef Fsqd
_refine_ls_weighting_details 'calc w=1/[\s^2^(Fo^2^)+(0.0253P)^2^+0.1016P] where P=(Fo^2^+2Fc^2^)/3'
_refine_ls_weighting_scheme calc
_refine_ls_wR_factor_ref 0.0484
_reflns_number_gt 890
_reflns_number_total 954
_reflns_threshold_expression I>2\s(I)
_cod_data_source_file cv2037.cif
_cod_data_source_block I
_cod_depositor_comments
;
The following automatic conversions were performed:
'_symmetry_cell_setting' value 'Monoclinic' changed to 'monoclinic'
according to '/home/saulius/struct/CIF-dictionaries/cif_core.dic'
dictionary named 'cif_core.dic' version 2.4.1 from 2010-06-29.

Automatic conversion script
Id: cif_fix_enum 1527 2010-12-29 10:47:43Z saulius 

The following automatic conversions were performed:

'_symmetry_cell_setting' value 'Monoclinic' changed to 'monoclinic'
according to /home/saulius/struct/CIF-dictionaries/cif_core.dic
dictionary named 'cif_core.dic' version 2.4.1 from 2010-06-29.

Automatic conversion script
Id: cif_fix_values 1715 2011-07-08 13:25:40Z adriana 
;
_cod_original_cell_volume 516.61(15)
_cod_original_sg_symbol_H-M 'P 21/c'
_cod_database_code 2208858
_cod_database_fobs_code 2208858

loop_
_symmetry_equiv_pos_as_xyz
'x, y, z'
'-x, y+1/2, -z+1/2'
'-x, -y, -z'
'x, -y-1/2, z-1/2'

loop_
_atom_site_type_symbol
_atom_site_label
_atom_site_fract_x
_atom_site_fract_y
_atom_site_fract_z
_atom_site_U_iso_or_equiv
_atom_site_adp_type
_atom_site_calc_flag
_atom_site_refinement_flags
_atom_site_occupancy
N N1 0.8959(5) 0.8113(3) 0.1149(2) 0.0461(5) Uani d . 1
H H1A 0.7745 0.8451 0.0623 0.069 Uiso calc R 1
H H1B 0.999 0.8881 0.1412 0.069 Uiso calc R 1
H H1C 0.8085 0.7705 0.1704 0.069 Uiso calc R 1
C C1 1.0728(6) 0.6946(3) 0.0663(2) 0.0417(6) Uani d . 1
H H1D 1.2137 0.6635 0.1222 0.05 Uiso calc R 1
H H1E 1.1621 0.7381 0.0039 0.05 Uiso calc R 1
C C2 0.9085(6) 0.5577(3) 0.0266(2) 0.0408(6) Uani d . 1
H H2A 0.7636 0.589 -0.0275 0.049 Uiso calc R 1
H H2B 0.8247 0.5116 0.0895 0.049 Uiso calc R 1
I I1 0.59796(4) 0.60023(2) 0.335394(13) 0.04429(15) Uani d . 1

loop_
_atom_site_aniso_label
_atom_site_aniso_U_11
_atom_site_aniso_U_22
_atom_site_aniso_U_33
_atom_site_aniso_U_12
_atom_site_aniso_U_13
_atom_site_aniso_U_23
N1 0.0579(15) 0.0353(12) 0.0459(12) -0.0046(11) 0.0096(10) -0.0031(11)
C1 0.0454(15) 0.0394(14) 0.0405(13) 0.0011(12) 0.0036(11) -0.0049(12)
C2 0.0426(14) 0.0388(13) 0.0413(14) -0.0016(13) 0.0059(11) -0.0009(12)
I1 0.05078(19) 0.04570(19) 0.03656(17) -0.00203(7) 0.00415(9) 0.00546(6)

loop_
_atom_type_symbol
_atom_type_description
_atom_type_scat_dispersion_real
_atom_type_scat_dispersion_imag
_atom_type_scat_source
C C 0.0033 0.0016 'International Tables Vol C Tables 4.2.6.8 and 6.1.1.4'
H H 0 0 'International Tables Vol C Tables 4.2.6.8 and 6.1.1.4'
N N 0.0061 0.0033 'International Tables Vol C Tables 4.2.6.8 and 6.1.1.4'
I I -0.4742 1.8119 'International Tables Vol C Tables 4.2.6.8 and 6.1.1.4'

loop_
_geom_angle_atom_site_label_1
_geom_angle_atom_site_label_2
_geom_angle_atom_site_label_3
_geom_angle_site_symmetry_1
_geom_angle_site_symmetry_3
_geom_angle
C1 N1 H1A . . 109.5
C1 N1 H1B . . 109.5
H1A N1 H1B . . 109.5
C1 N1 H1C . . 109.5
H1A N1 H1C . . 109.5
H1B N1 H1C . . 109.5
N1 C1 C2 . . 111.4(2)
N1 C1 H1D . . 109.4
C2 C1 H1D . . 109.4
N1 C1 H1E . . 109.4
C2 C1 H1E . . 109.4
H1D C1 H1E . . 108
C1 C2 C2 . 3_765 110.5(3)
C1 C2 H2A . . 109.6
C2 C2 H2A 3_765 . 109.6
C1 C2 H2B . . 109.6
C2 C2 H2B 3_765 . 109.6
H2A C2 H2B . . 108.1

loop_
_geom_bond_atom_site_label_1
_geom_bond_atom_site_label_2
_geom_bond_site_symmetry_2
_geom_bond_distance
N1 C1 . 1.488(3)
N1 H1A . 0.89
N1 H1B . 0.89
N1 H1C . 0.89
C1 C2 . 1.511(4)
C1 H1D . 0.97
C1 H1E . 0.97
C2 C2 3_765 1.524(5)
C2 H2A . 0.97
C2 H2B . 0.97

loop_
_geom_hbond_atom_site_label_D
_geom_hbond_atom_site_label_H
_geom_hbond_atom_site_label_A
_geom_hbond_site_symmetry_A
_geom_hbond_distance_DH
_geom_hbond_distance_HA
_geom_hbond_distance_DA
_geom_hbond_angle_DHA
N1 H1A I1 4_575 0.89 2.84 3.650(3) 152
N1 H1B I1 2_755 0.89 2.72 3.578(2) 162
N1 H1C I1 . 0.89 2.74 3.616(3) 170

loop_
_geom_torsion_atom_site_label_1
_geom_torsion_atom_site_label_2
_geom_torsion_atom_site_label_3
_geom_torsion_atom_site_label_4
_geom_torsion_site_symmetry_4
_geom_torsion
N1 C1 C2 C2 3_765 177.9(3)
